data_7004016
loop_
_publ_author_name
'Hayday, Gregory J.'
'Wang, Chao'
'Rees, Nicholas H.'
'Mountford, Philip'

_publ_section_title
;
 Imido titanium compounds bearing the
 6-dimethylamino-1,4,6-trimethyl-1,4-diazacycloheptane ligand:
 synthesis, structures, solution dynamics and ethylene polymerisation
 capability
;
_journal_issue 25
_journal_name_full 'Dalton Transactions'
_journal_page_first 3301
_journal_page_last 3310
_journal_paper_doi 10.1039/b802027b
_journal_year 2008
_chemical_absolute_configuration ad
_chemical_formula_moiety 'C20 H36 Cl2 N4 Ti1'
_chemical_formula_sum 'C20 H36 Cl2 N4 Ti'
_chemical_formula_weight 451.34
_chemical_name_systematic
;
Ti(N-2-C6H4tBu)(Me4DACH)Cl2
;
_space_group_IT_number 33
_symmetry_cell_setting orthorhombic
_symmetry_space_group_name_Hall 'P 2c -2n'
_symmetry_space_group_name_H-M 'P n a 21'
_atom_sites_solution_hydrogens geom
_atom_sites_solution_primary direct
_cell_angle_alpha 90
_cell_angle_beta 90
_cell_angle_gamma 90
_cell_formula_units_Z 4
_cell_length_a 23.3237(9)
_cell_length_b 12.9435(4)
_cell_length_c 7.7526(3)
_cell_measurement_reflns_used 2903
_cell_measurement_temperature 150
_cell_measurement_theta_max 28
_cell_measurement_theta_min 5
_cell_volume 2340.43(15)
_computing_cell_refinement 'DENZO/SCALEPACK (Otwinowski & Minor, 1997)'
_computing_data_collection 'COLLECT (Nonius, 1997-2001).'
_computing_data_reduction 'DENZO/SCALEPACK (Otwinowski & Minor, 1997)'
_computing_molecular_graphics 'CAMERON (Watkin et al., 1996)'
_computing_publication_material 'CRYSTALS (Betteridge et al., 2003)'
_computing_structure_refinement 'CRYSTALS (Betteridge et al., 2003)'
_computing_structure_solution 'SIR92 (Altomare et al., 1994)'
_diffrn_ambient_temperature 150
_diffrn_measured_fraction_theta_full 0.990
_diffrn_measured_fraction_theta_max 0.986
_diffrn_measurement_device_type 'Nonius KappaCCD'
_diffrn_measurement_method \w
_diffrn_radiation_monochromator graphite
_diffrn_radiation_type 'Mo K\a'
_diffrn_radiation_wavelength 0.71073
_diffrn_reflns_av_R_equivalents 0.000
_diffrn_reflns_limit_h_max 29
_diffrn_reflns_limit_h_min -30
_diffrn_reflns_limit_k_max 16
_diffrn_reflns_limit_k_min -16
_diffrn_reflns_limit_l_max 9
_diffrn_reflns_limit_l_min -9
_diffrn_reflns_number 5186
_diffrn_reflns_theta_full 26.347
_diffrn_reflns_theta_max 27.445
_diffrn_reflns_theta_min 5.245
_diffrn_standards_number 0
_exptl_absorpt_coefficient_mu 0.606
_exptl_absorpt_correction_T_max 0.94
_exptl_absorpt_correction_T_min 0.93
_exptl_absorpt_correction_type multi-scan
_exptl_absorpt_process_details 'DENZO/SCALEPACK (Otwinowski & Minor, 1997)'
_exptl_crystal_colour orange
_exptl_crystal_density_diffrn 1.281
_exptl_crystal_description block
_exptl_crystal_F_000 960
_exptl_crystal_size_max 0.15
_exptl_crystal_size_mid 0.12
_exptl_crystal_size_min 0.11
_refine_diff_density_max 0.49
_refine_diff_density_min -0.29
_refine_ls_abs_structure_details 'Flack (1983), 2167 Friedel-pairs'
_refine_ls_abs_structure_Flack 0.56(5)
_refine_ls_extinction_method None
_refine_ls_goodness_of_fit_ref 1.0876
_refine_ls_hydrogen_treatment constr
_refine_ls_matrix_type full
_refine_ls_number_parameters 245
_refine_ls_number_reflns 2767
_refine_ls_number_restraints 1
_refine_ls_R_factor_all 0.1212
_refine_ls_R_factor_gt 0.0495
_refine_ls_shift/su_max 0.000341
_refine_ls_structure_factor_coef F
_refine_ls_weighting_details
;
Method, part 1, Chebychev polynomial, (Watkin, 1994, Prince, 1982)
[weight] = 1.0/[A~0~*T~0~(x)+A~1~*T~1~(x) ... +A~n-1~]*T~n-1~(x)]
where A~i~ are the Chebychev coefficients listed below and x= Fcalc/Fmax
Method = Robust Weighting (Prince, 1982)
W = [weight] * [1-(deltaF/6*sigmaF)^2^]^2^
A~i~ are:
0.994 0.259E-01 0.764
;
_refine_ls_weighting_scheme calc
_refine_ls_wR_factor_all 0.1013
_refine_ls_wR_factor_gt 0.0478
_refine_ls_wR_factor_ref 0.0478
_reflns_limit_h_max 30
_reflns_limit_h_min 0
_reflns_limit_k_max 16
_reflns_limit_k_min 0
_reflns_limit_l_max 9
_reflns_limit_l_min -9
_reflns_number_gt 2767
_reflns_number_total 4998
_reflns_threshold_expression I>3.0\s(I)
_oxford_diffrn_Wilson_B_factor 2.34
_oxford_diffrn_Wilson_scale 15.77
_oxford_refine_ls_scale 0.2643(6)
_cod_data_source_file b802027b.txt
_cod_data_source_block COMPOUND_4-trans
_cod_depositor_comments
;
The following automatic conversions were performed:
'_symmetry_cell_setting' value 'Orthorhombic' changed to 'orthorhombic'
according to '/home/saulius/struct/CIF-dictionaries/cif_core.dic'
dictionary named 'cif_core.dic' version 2.4.1 from 2010-06-29.

Automatic conversion script
Id: cif_fix_enum 1527 2010-12-29 10:47:43Z saulius 
;
_cod_original_sg_symbol_H-M 'P n a 21 '
_cod_original_formula_sum 'C20 H36 Cl2 N4 Ti1'
_cod_database_code 7004016

loop_
_symmetry_equiv_pos_as_xyz
x,y,z
-x+1/2,y+1/2,z+1/2
x+1/2,-y+1/2,z
-x,-y,z+1/2

loop_
_atom_site_label
_atom_site_type_symbol
_atom_site_fract_x
_atom_site_fract_y
_atom_site_fract_z
_atom_site_U_iso_or_equiv
_atom_site_occupancy
_atom_site_adp_type
_atom_site_refinement_flags_posn
_atom_site_refinement_flags_adp
_atom_site_refinement_flags_occupancy
_atom_site_disorder_assembly
_atom_site_disorder_group
_atom_site_attached_hydrogens
Ti1 Ti 0.31536(3) 0.78019(6) 0.93251(17) 0.0257 1.0000 Uani . . . . . .
N1 N 0.22103(17) 0.7788(3) 1.0809(5) 0.0307 1.0000 Uani . . . . . .
N2 N 0.32623(16) 0.8837(3) 1.1639(5) 0.0291 1.0000 Uani . . . . . .
N3 N 0.33396(18) 0.6808(3) 1.1724(6) 0.0350 1.0000 Uani . . . . . .
N4 N 0.38296(17) 0.8011(3) 0.8490(5) 0.0298 1.0000 Uani . . . . . .
C1 C 0.2432(2) 0.7738(3) 1.2620(7) 0.0327 1.0000 Uani . . . . . .
C2 C 0.2794(2) 0.8704(4) 1.2956(6) 0.0340 1.0000 Uani . . . . . .
C3 C 0.3815(2) 0.8492(4) 1.2398(8) 0.0412 1.0000 Uani . . . . . .
C4 C 0.3806(2) 0.7329(4) 1.2719(8) 0.0405 1.0000 Uani . . . . . .
C5 C 0.2810(2) 0.6778(4) 1.2792(7) 0.0386 1.0000 Uani . . . . . .
C6 C 0.1963(2) 0.7667(4) 1.4005(7) 0.0412 1.0000 Uani . . . . . .
C7 C 0.1852(2) 0.6884(4) 1.0307(7) 0.0431 1.0000 Uani . . . . . .
C8 C 0.1837(2) 0.8699(4) 1.0530(7) 0.0424 1.0000 Uani . . . . . .
C9 C 0.3325(2) 0.9949(4) 1.1209(7) 0.0385 1.0000 Uani . . . . . .
C10 C 0.3531(3) 0.5721(4) 1.1413(8) 0.0488 1.0000 Uani . . . . . .
C11 C 0.4240(2) 0.8482(4) 0.7431(7) 0.0365 1.0000 Uani . . . . . .
C12 C 0.4754(2) 0.7999(5) 0.6874(7) 0.0454 1.0000 Uani . . . . . .
C13 C 0.5107(2) 0.8586(6) 0.5764(9) 0.0566 1.0000 Uani . . . . . .
C14 C 0.4976(3) 0.9585(6) 0.5260(8) 0.0614 1.0000 Uani . . . . . .
C15 C 0.4480(3) 1.0039(5) 0.5794(8) 0.0490 1.0000 Uani . . . . . .
C16 C 0.4117(2) 0.9494(4) 0.6866(7) 0.0392 1.0000 Uani . . . . . .
C17 C 0.4929(2) 0.6921(5) 0.7469(9) 0.0533 1.0000 Uani . . . . . .
C18 C 0.5507(3) 0.6562(7) 0.6692(12) 0.0869 1.0000 Uani . . . . . .
C19 C 0.5004(3) 0.6922(5) 0.9433(11) 0.0624 1.0000 Uani . . . . . .
C20 C 0.4482(3) 0.6112(5) 0.6925(9) 0.0601 1.0000 Uani . . . . . .
Cl1 Cl 0.28986(6) 0.63257(9) 0.7717(2) 0.0403 1.0000 Uani . . . . . .
Cl2 Cl 0.27015(5) 0.90411(9) 0.7536(2) 0.0373 1.0000 Uani . . . . . .
H21 H 0.2970 0.8650 1.4128 0.0410 1.0000 Uiso R . . . . .
H22 H 0.2539 0.9324 1.2909 0.0410 1.0000 Uiso R . . . . .
H31 H 0.3871 0.8856 1.3523 0.0509 1.0000 Uiso R . . . . .
H32 H 0.4135 0.8674 1.1597 0.0509 1.0000 Uiso R . . . . .
H41 H 0.3748 0.7191 1.3976 0.0506 1.0000 Uiso R . . . . .
H42 H 0.4183 0.7035 1.2346 0.0506 1.0000 Uiso R . . . . .
H51 H 0.2927 0.6710 1.4027 0.0492 1.0000 Uiso R . . . . .
H52 H 0.2580 0.6159 1.2445 0.0492 1.0000 Uiso R . . . . .
H61 H 0.2146 0.7636 1.5170 0.0525 1.0000 Uiso R . . . . .
H62 H 0.1709 0.8289 1.3937 0.0525 1.0000 Uiso R . . . . .
H63 H 0.1729 0.7030 1.3815 0.0525 1.0000 Uiso R . . . . .
H71 H 0.1716 0.6967 0.9091 0.0564 1.0000 Uiso R . . . . .
H72 H 0.1513 0.6833 1.1094 0.0564 1.0000 Uiso R . . . . .
H73 H 0.2088 0.6242 1.0404 0.0564 1.0000 Uiso R . . . . .
H81 H 0.1698 0.8703 0.9310 0.0542 1.0000 Uiso R . . . . .
H82 H 0.2060 0.9344 1.0760 0.0542 1.0000 Uiso R . . . . .
H83 H 0.1501 0.8665 1.1331 0.0542 1.0000 Uiso R . . . . .
H91 H 0.3635 1.0040 1.0330 0.0491 1.0000 Uiso R . . . . .
H92 H 0.3425 1.0347 1.2273 0.0491 1.0000 Uiso R . . . . .
H93 H 0.2954 1.0209 1.0731 0.0491 1.0000 Uiso R . . . . .
H101 H 0.3228 0.5349 1.0744 0.0580 1.0000 Uiso R . . . . .
H102 H 0.3592 0.5366 1.2543 0.0580 1.0000 Uiso R . . . . .
H103 H 0.3897 0.5721 1.0743 0.0580 1.0000 Uiso R . . . . .
H131 H 0.5461 0.8254 0.5292 0.0740 1.0000 Uiso R . . . . .
H141 H 0.5250 0.9979 0.4518 0.0710 1.0000 Uiso R . . . . .
H151 H 0.4381 1.0754 0.5403 0.0577 1.0000 Uiso R . . . . .
H161 H 0.3757 0.9830 0.7281 0.0517 1.0000 Uiso R . . . . .
H181 H 0.5610 0.5856 0.7112 0.1185 1.0000 Uiso R . . . . .
H182 H 0.5816 0.7060 0.7022 0.1185 1.0000 Uiso R . . . . .
H183 H 0.5466 0.6550 0.5408 0.1185 1.0000 Uiso R . . . . .
H191 H 0.5114 0.6210 0.9806 0.0754 1.0000 Uiso R . . . . .
H192 H 0.5313 0.7419 0.9768 0.0754 1.0000 Uiso R . . . . .
H193 H 0.4637 0.7124 1.0004 0.0754 1.0000 Uiso R . . . . .
H201 H 0.4603 0.5415 0.7346 0.0724 1.0000 Uiso R . . . . .
H202 H 0.4099 0.6289 0.7422 0.0724 1.0000 Uiso R . . . . .
H203 H 0.4456 0.6103 0.5637 0.0724 1.0000 Uiso R . . . . .

loop_
_atom_site_aniso_label
_atom_site_aniso_U_11
_atom_site_aniso_U_22
_atom_site_aniso_U_33
_atom_site_aniso_U_23
_atom_site_aniso_U_13
_atom_site_aniso_U_12
Ti1 0.0307(4) 0.0238(4) 0.0226(4) -0.0005(5) 0.0004(4) 0.0000(4)
N1 0.030(2) 0.029(2) 0.033(2) -0.002(2) 0.0008(17) 0.0000(19)
N2 0.027(2) 0.030(2) 0.030(2) -0.0035(18) 0.0013(17) -0.0059(17)
N3 0.037(2) 0.031(2) 0.037(2) 0.003(2) -0.005(2) 0.0006(18)
N4 0.031(2) 0.029(2) 0.029(2) 0.0034(17) -0.0001(18) -0.0029(15)
C1 0.041(3) 0.031(2) 0.025(2) 0.000(3) 0.001(2) -0.005(2)
C2 0.039(3) 0.034(2) 0.029(3) 0.002(2) 0.007(2) -0.007(2)
C3 0.026(3) 0.056(3) 0.041(3) -0.005(3) -0.004(3) -0.007(2)
C4 0.034(3) 0.052(3) 0.036(3) 0.007(3) -0.010(3) 0.002(2)
C5 0.041(3) 0.041(3) 0.033(3) 0.007(3) 0.001(3) -0.004(2)
C6 0.043(3) 0.044(3) 0.036(4) -0.001(2) 0.012(2) -0.005(2)
C7 0.034(3) 0.052(3) 0.044(3) -0.008(3) 0.001(3) -0.008(3)
C8 0.040(3) 0.045(3) 0.043(3) 0.006(3) -0.005(3) 0.008(3)
C9 0.043(3) 0.026(3) 0.046(3) 0.000(2) 0.013(2) -0.009(2)
C10 0.061(4) 0.032(3) 0.054(4) 0.012(3) 0.012(3) 0.008(3)
C11 0.039(3) 0.040(3) 0.030(3) -0.002(3) -0.008(3) -0.002(2)
C12 0.034(3) 0.065(4) 0.038(3) -0.005(3) 0.008(2) -0.004(3)
C13 0.033(3) 0.077(5) 0.060(4) -0.005(4) 0.010(3) -0.002(3)
C14 0.054(4) 0.085(6) 0.046(4) 0.005(4) 0.004(3) -0.030(4)
C15 0.053(4) 0.054(4) 0.041(3) 0.000(3) -0.003(3) -0.014(3)
C16 0.040(3) 0.040(3) 0.037(3) -0.002(2) -0.004(2) -0.005(2)
C17 0.032(3) 0.068(4) 0.060(4) -0.016(3) 0.002(3) 0.014(3)
C18 0.045(4) 0.103(6) 0.113(7) -0.008(5) 0.008(4) 0.030(4)
C19 0.053(4) 0.063(4) 0.071(5) 0.006(4) -0.013(4) 0.010(3)
C20 0.056(4) 0.054(4) 0.071(5) -0.003(3) -0.007(3) 0.024(3)
Cl1 0.0491(7) 0.0331(6) 0.0387(7) -0.0095(7) -0.0011(7) -0.0073(5)
Cl2 0.0440(6) 0.0366(6) 0.0314(6) 0.0048(6) 0.0009(7) 0.0069(5)

loop_
_atom_type_symbol
_atom_type_scat_dispersion_real
_atom_type_scat_dispersion_imag
_atom_type_scat_Cromer_Mann_a1
_atom_type_scat_Cromer_Mann_b1
_atom_type_scat_Cromer_Mann_a2
_atom_type_scat_Cromer_Mann_b2
_atom_type_scat_Cromer_Mann_a3
_atom_type_scat_Cromer_Mann_b3
_atom_type_scat_Cromer_Mann_a4
_atom_type_scat_Cromer_Mann_b4
_atom_type_scat_Cromer_Mann_c
_atom_type_scat_source
C 0.0033 0.0016 2.3100 20.8439 1.0200 10.2075 1.5886 0.5687 0.8650 51.6512 0.2156 'International Tables Vol C 4.2.6.8 and 6.1.1.4'
H 0.0000 0.0000 0.4930 10.5109 0.3229 26.1257 0.1402 3.1424 0.0408 57.7998 0.0030 'International Tables Vol C 4.2.6.8 and 6.1.1.4'
N 0.0061 0.0033 12.2126 0.0057 3.1322 9.8933 2.0125 28.9975 1.1663 0.5826 -11.5290 'International Tables Vol C 4.2.6.8 and 6.1.1.4'
Cl 0.1484 0.1585 11.4604 0.0104 7.1964 1.1662 6.2556 18.5194 1.6455 47.7784 -9.5574 'International Tables Vol C 4.2.6.8 and 6.1.1.4'
Ti 0.2776 0.4457 9.7595 7.8508 7.3558 0.5000 1.6991 35.6338 1.9021 116.1050 1.2807 'International Tables Vol C 4.2.6.8 and 6.1.1.4'

loop_
_geom_angle_atom_site_label_1
_geom_angle_site_symmetry_1
_geom_angle_atom_site_label_2
_geom_angle_site_symmetry_2
_geom_angle_atom_site_label_3
_geom_angle_site_symmetry_3
_geom_angle
_geom_angle_publ_flag
N1 . Ti1 . N2 . 74.64(14) yes
N1 . Ti1 . N3 . 77.80(14) yes
N2 . Ti1 . N3 . 70.61(15) yes
N1 . Ti1 . N4 . 169.93(17) yes
N2 . Ti1 . N4 . 95.91(17) yes
N3 . Ti1 . N4 . 102.62(18) yes
N1 . Ti1 . Cl1 . 90.90(10) yes
N2 . Ti1 . Cl1 . 158.62(11) yes
N3 . Ti1 . Cl1 . 91.25(12) yes
N4 . Ti1 . Cl1 . 99.14(14) yes
N1 . Ti1 . Cl2 . 83.21(10) yes
N2 . Ti1 . Cl2 . 96.53(11) yes
N3 . Ti1 . Cl2 . 159.29(12) yes
N4 . Ti1 . Cl2 . 94.63(14) yes
Cl1 . Ti1 . Cl2 . 97.29(6) yes
Ti1 . N1 . C1 . 97.4(3) yes
Ti1 . N1 . C7 . 112.5(3) yes
C1 . N1 . C7 . 113.9(4) yes
Ti1 . N1 . C8 . 116.6(3) yes
C1 . N1 . C8 . 112.0(4) yes
C7 . N1 . C8 . 104.9(4) yes
Ti1 . N2 . C2 . 113.0(3) yes
Ti1 . N2 . C3 . 103.5(3) yes
C2 . N2 . C3 . 109.1(4) yes
Ti1 . N2 . C9 . 114.1(3) yes
C2 . N2 . C9 . 109.6(4) yes
C3 . N2 . C9 . 107.1(4) yes
Ti1 . N3 . C4 . 107.6(3) yes
Ti1 . N3 . C5 . 107.9(3) yes
C4 . N3 . C5 . 109.2(4) yes
Ti1 . N3 . C10 . 116.9(3) yes
C4 . N3 . C10 . 106.9(4) yes
C5 . N3 . C10 . 108.2(4) yes
Ti1 . N4 . C11 . 155.9(4) yes
N1 . C1 . C2 . 108.3(4) yes
N1 . C1 . C5 . 108.4(4) yes
C2 . C1 . C5 . 109.3(4) yes
N1 . C1 . C6 . 114.3(4) yes
C2 . C1 . C6 . 108.8(4) yes
C5 . C1 . C6 . 107.6(4) yes
C1 . C2 . N2 . 112.3(4) yes
C1 . C2 . H21 . 109.0 no
N2 . C2 . H21 . 109.0 no
C1 . C2 . H22 . 108.8 no
N2 . C2 . H22 . 108.3 no
H21 . C2 . H22 . 109.5 no
N2 . C3 . C4 . 110.5(4) yes
N2 . C3 . H31 . 108.5 no
C4 . C3 . H31 . 108.9 no
N2 . C3 . H32 . 109.4 no
C4 . C3 . H32 . 110.1 no
H31 . C3 . H32 . 109.5 no
C3 . C4 . N3 . 111.7(4) yes
C3 . C4 . H41 . 109.7 no
N3 . C4 . H41 . 108.9 no
C3 . C4 . H42 . 108.5 no
N3 . C4 . H42 . 108.5 no
H41 . C4 . H42 . 109.5 no
C1 . C5 . N3 . 114.1(4) yes
C1 . C5 . H51 . 108.3 no
N3 . C5 . H51 . 107.9 no
C1 . C5 . H52 . 108.6 no
N3 . C5 . H52 . 108.4 no
H51 . C5 . H52 . 109.5 no
C1 . C6 . H61 . 109.2 no
C1 . C6 . H62 . 109.7 no
H61 . C6 . H62 . 109.5 no
C1 . C6 . H63 . 109.5 no
H61 . C6 . H63 . 109.5 no
H62 . C6 . H63 . 109.5 no
N1 . C7 . H71 . 109.8 no
N1 . C7 . H72 . 109.7 no
H71 . C7 . H72 . 109.5 no
N1 . C7 . H73 . 108.9 no
H71 . C7 . H73 . 109.5 no
H72 . C7 . H73 . 109.5 no
N1 . C8 . H81 . 109.5 no
N1 . C8 . H82 . 109.4 no
H81 . C8 . H82 . 109.5 no
N1 . C8 . H83 . 109.6 no
H81 . C8 . H83 . 109.5 no
H82 . C8 . H83 . 109.5 no
N2 . C9 . H91 . 109.8 no
N2 . C9 . H92 . 109.7 no
H91 . C9 . H92 . 109.5 no
N2 . C9 . H93 . 108.9 no
H91 . C9 . H93 . 109.5 no
H92 . C9 . H93 . 109.5 no
N3 . C10 . H101 . 109.1 no
N3 . C10 . H102 . 109.5 no
H101 . C10 . H102 . 109.5 no
N3 . C10 . H103 . 109.8 no
H101 . C10 . H103 . 109.5 no
H102 . C10 . H103 . 109.5 no
N4 . C11 . C12 . 124.3(5) yes
N4 . C11 . C16 . 116.6(5) yes
C12 . C11 . C16 . 119.1(5) yes
C11 . C12 . C13 . 116.2(6) yes
C11 . C12 . C17 . 122.5(5) yes
C13 . C12 . C17 . 121.3(5) yes
C12 . C13 . C14 . 123.0(6) yes
C12 . C13 . H131 . 118.3 no
C14 . C13 . H131 . 118.7 no
C13 . C14 . C15 . 120.3(6) yes
C13 . C14 . H141 . 119.9 no
C15 . C14 . H141 . 119.8 no
C14 . C15 . C16 . 118.8(6) yes
C14 . C15 . H151 . 120.2 no
C16 . C15 . H151 . 120.9 no
C11 . C16 . C15 . 122.5(5) yes
C11 . C16 . H161 . 118.3 no
C15 . C16 . H161 . 119.1 no
C12 . C17 . C18 . 113.0(6) yes
C12 . C17 . C19 . 109.3(5) yes
C18 . C17 . C19 . 106.7(6) yes
C12 . C17 . C20 . 111.0(5) yes
C18 . C17 . C20 . 106.2(6) yes
C19 . C17 . C20 . 110.5(6) yes
C17 . C18 . H181 . 110.9 no
C17 . C18 . H182 . 109.6 no
H181 . C18 . H182 . 109.5 no
C17 . C18 . H183 . 107.9 no
H181 . C18 . H183 . 109.5 no
H182 . C18 . H183 . 109.5 no
C17 . C19 . H191 . 108.5 no
C17 . C19 . H192 . 109.9 no
H191 . C19 . H192 . 109.5 no
C17 . C19 . H193 . 110.0 no
H191 . C19 . H193 . 109.5 no
H192 . C19 . H193 . 109.5 no
C17 . C20 . H201 . 109.4 no
C17 . C20 . H202 . 110.1 no
H201 . C20 . H202 . 109.5 no
C17 . C20 . H203 . 108.8 no
H201 . C20 . H203 . 109.5 no
H202 . C20 . H203 . 109.5 no

loop_
_geom_bond_atom_site_label_1
_geom_bond_site_symmetry_1
_geom_bond_atom_site_label_2
_geom_bond_site_symmetry_2
_geom_bond_distance
_geom_bond_publ_flag
Ti1 . N1 . 2.483(4) yes
Ti1 . N2 . 2.253(4) yes
Ti1 . N3 . 2.302(4) yes
Ti1 . N4 . 1.726(4) yes
Ti1 . Cl1 . 2.3577(14) yes
Ti1 . Cl2 . 2.3683(14) yes
N1 . C1 . 1.498(7) yes
N1 . C7 . 1.490(6) yes
N1 . C8 . 1.482(6) yes
N2 . C2 . 1.505(6) yes
N2 . C3 . 1.486(6) yes
N2 . C9 . 1.485(6) yes
N3 . C4 . 1.495(7) yes
N3 . C5 . 1.488(7) yes
N3 . C10 . 1.495(6) yes
N4 . C11 . 1.401(7) yes
C1 . C2 . 1.531(6) yes
C1 . C5 . 1.529(7) yes
C1 . C6 . 1.536(7) yes
C2 . H21 . 1.000 no
C2 . H22 . 1.000 no
C3 . C4 . 1.525(8) yes
C3 . H31 . 1.000 no
C3 . H32 . 1.000 no
C4 . H41 . 1.000 no
C4 . H42 . 1.000 no
C5 . H51 . 1.000 no
C5 . H52 . 1.000 no
C6 . H61 . 1.000 no
C6 . H62 . 1.000 no
C6 . H63 . 1.000 no
C7 . H71 . 1.000 no
C7 . H72 . 1.000 no
C7 . H73 . 1.000 no
C8 . H81 . 1.000 no
C8 . H82 . 1.000 no
C8 . H83 . 1.000 no
C9 . H91 . 1.000 no
C9 . H92 . 1.000 no
C9 . H93 . 1.000 no
C10 . H101 . 1.000 no
C10 . H102 . 1.000 no
C10 . H103 . 1.000 no
C11 . C12 . 1.419(7) yes
C11 . C16 . 1.411(7) yes
C12 . C13 . 1.413(9) yes
C12 . C17 . 1.525(9) yes
C13 . C14 . 1.385(10) yes
C13 . H131 . 1.000 no
C14 . C15 . 1.364(9) yes
C14 . H141 . 1.000 no
C15 . C16 . 1.380(8) yes
C15 . H151 . 1.000 no
C16 . H161 . 1.000 no
C17 . C18 . 1.548(8) yes
C17 . C19 . 1.533(10) yes
C17 . C20 . 1.537(9) yes
C18 . H181 . 1.000 no
C18 . H182 . 1.000 no
C18 . H183 . 1.000 no
C19 . H191 . 1.000 no
C19 . H192 . 1.000 no
C19 . H193 . 1.000 no
C20 . H201 . 1.000 no
C20 . H202 . 1.000 no
C20 . H203 . 1.000 no
